data_2101984
loop_
_publ_author_name
'Low, John N.'
'Storey, Emily J.'
'McCarron, Mary'
'Wardell, James L.'
'Ferguson, George'
'Glidewell, Christopher'

_publ_section_title
;
 Conformational preferences in 2-nitrophenylthiolates: interplay
 between intra- and intermolecular forces; structures of
 (<i>E</i>)-1-(4-methyl-2-nitrobenzenethiolato)-2-phenylethene,
 <i>S</i>-(2-nitrophenyl)benzenecarbothiolate and
 1-(2-nitrophenylthio)-2,5-pyrrolidinedione
;
_journal_issue 1
_journal_name_full 'Acta Crystallographica Section B'
_journal_page_first 58
_journal_page_last 67
_journal_paper_doi 10.1107/S0108768199009702
_journal_volume 56
_journal_year 2000
_chemical_formula_moiety 'C15 H13 N O2 S'
_chemical_formula_sum 'C15 H13 N O2 S'
_chemical_formula_weight 271.32
_chemical_name_systematic
;
(E)-1-(4-methyl-2-nitrobenzenethiolato)-2-phenylethene
;
_space_group_IT_number 61
_symmetry_cell_setting orthorhombic
_symmetry_space_group_name_Hall '-P 2ac 2ab'
_symmetry_space_group_name_H-M 'P b c a'
_cell_angle_alpha 90.00
_cell_angle_beta 90.00
_cell_angle_gamma 90.00
_cell_formula_units_Z 8
_cell_length_a 21.595(3)
_cell_length_b 14.518(2)
_cell_length_c 7.9530(7)
_cell_measurement_reflns_used 25
_cell_measurement_temperature 293.0(10)
_cell_measurement_theta_max 16.53
_cell_measurement_theta_min 9.40
_cell_volume 2493.4(5)
_computing_cell_refinement 'SET4 & CELDIM (Enraf-Nonius, 1992)'
_computing_data_collection 'CAD4 (Enraf-Nonius, 1992)'
_computing_data_reduction 'DATRD2 in NRCVAX96 (Gabe et al., 1989)'
_computing_molecular_graphics 'NRCVAX96, ORTEP (Johnson, 1976), PLATON (Spek, 1998)'
_computing_publication_material 'NRCVAX96, SHELXL97  and WordPerfect macro PREP8 (Ferguson, 1998)'
_computing_structure_refinement 'NRCVAX96 and SHELXL97 (Sheldrick, 1997b)'
_computing_structure_solution 'SHELXS97 (Sheldrick, 1997a)'
_diffrn_ambient_temperature 294.0(10)
_diffrn_measured_fraction_theta_full .999
_diffrn_measured_fraction_theta_max .999
_diffrn_measurement_device 'Enraf-Nonius CAD-4'
_diffrn_measurement_method \q/2\q
_diffrn_radiation_monochromator graphite
_diffrn_radiation_source 'X-ray tube'
_diffrn_radiation_type 'Mo K\a'
_diffrn_radiation_wavelength .71073
_diffrn_reflns_av_R_equivalents .000
_diffrn_reflns_av_sigmaI/netI .1067
_diffrn_reflns_limit_h_max 0
_diffrn_reflns_limit_h_min -28
_diffrn_reflns_limit_k_max 18
_diffrn_reflns_limit_k_min 0
_diffrn_reflns_limit_l_max 10
_diffrn_reflns_limit_l_min 0
_diffrn_reflns_number 2877
_diffrn_reflns_theta_full 27.43
_diffrn_reflns_theta_max 27.43
_diffrn_reflns_theta_min 2.35
_diffrn_standards_decay_% .1
_diffrn_standards_interval_time 120
_diffrn_standards_number 3
_exptl_absorpt_coefficient_mu .256
_exptl_absorpt_correction_T_max .9820
_exptl_absorpt_correction_T_min .9351
_exptl_absorpt_correction_type gaussian
_exptl_absorpt_process_details 'ABSO in NRCVAX (Gabe et al., 1989)'
_exptl_crystal_colour colourless
_exptl_crystal_density_diffrn 1.446
_exptl_crystal_density_meas ?
_exptl_crystal_description plate
_exptl_crystal_F_000 1136
_exptl_crystal_size_max .42
_exptl_crystal_size_mid .29
_exptl_crystal_size_min .08
_refine_diff_density_max .274
_refine_diff_density_min -.270
_refine_ls_extinction_method none
_refine_ls_goodness_of_fit_ref .910
_refine_ls_hydrogen_treatment constr
_refine_ls_matrix_type full
_refine_ls_number_parameters 173
_refine_ls_number_reflns 2877
_refine_ls_number_restraints 0
_refine_ls_restrained_S_all .910
_refine_ls_R_factor_all .1586
_refine_ls_R_factor_gt .0655
_refine_ls_shift/su_max .000
_refine_ls_shift/su_mean .000
_refine_ls_structure_factor_coef Fsqd
_refine_ls_weighting_details 'w=1/[\s^2^(Fo^2^)+(0.0596P)^2^] where P=(Fo^2^+2Fc^2^)/3'
_refine_ls_weighting_scheme calc
_refine_ls_wR_factor_ref .1441
_reflns_number_gt 1237
_reflns_number_total 2877
_reflns_threshold_expression >2\s(I)
_cod_data_source_file na0092.cif
_cod_data_source_block 1
_cod_depositor_comments
;
The following automatic conversions were performed:
'_exptl_absorpt_correction_type' value 'Gaussian' changed to 'gaussian'
according to '/home/saulius/struct/CIF-dictionaries/cif_core.dic'
dictionary named 'cif_core.dic' version 2.4.1 from 2010-06-29.

Automatic conversion script
Id: cif_fix_enum 1527 2010-12-29 10:47:43Z saulius 

The following automatic conversions were performed:

'_exptl_absorpt_correction_type' value 'Gaussian' changed to
'gaussian' according to
/home/saulius/struct/CIF-dictionaries/cif_core.dic dictionary named
'cif_core.dic' version 2.4.1 from 2010-06-29.

Automatic conversion script
Id: cif_fix_values 1715 2011-07-08 13:25:40Z adriana 
;
_cod_database_code 2101984
_cod_database_fobs_code 2101984

loop_
_symmetry_equiv_pos_as_xyz
'x, y, z'
'x+1/2, -y+1/2, -z'
'-x, y+1/2, -z+1/2'
'-x+1/2, -y, z+1/2'
'-x, -y, -z'
'-x-1/2, y-1/2, z'
'x, -y-1/2, z-1/2'
'x-1/2, y, -z-1/2'

loop_
_atom_site_label
_atom_site_fract_x
_atom_site_fract_y
_atom_site_fract_z
_atom_site_U_iso_or_equiv
_atom_site_adp_type
_atom_site_calc_flag
_atom_site_refinement_flags
_atom_site_occupancy
_atom_site_type_symbol
C1 -.02924(15) .3370(2) .2452(5) .0378(8) Uani d . 1 C
S1 -.09836(4) .31829(6) .13278(15) .0520(3) Uani d . 1 S
C2 .00810(15) .2712(2) .3100(5) .0362(9) Uani d . 1 C
N2 -.00862(15) .18036(19) .2840(4) .0442(8) Uani d . 1 N
O1 -.05522(13) .16401(15) .2033(4) .0583(8) Uani d . 1 O
O2 .02491(12) .12512(15) .3463(4) .0669(9) Uani d . 1 O
C3 .06125(15) .2871(2) .4004(5) .0416(9) Uani d . 1 C
C4 .08077(16) .3707(2) .4321(5) .0444(10) Uani d . 1 C
C41 .13784(18) .3891(3) .5349(6) .0636(12) Uani d . 1 C
C5 .04487(16) .4362(2) .3672(5) .0459(10) Uani d . 1 C
C6 -.00814(16) .4202(2) .2775(5) .0470(10) Uani d . 1 C
C7 -.12040(18) .4236(2) .0740(5) .0546(11) Uani d . 1 C
C8 -.17354(17) .4563(2) .1196(5) .0504(10) Uani d . 1 C
C9 -.20091(16) .5384(2) .0670(5) .0396(9) Uani d . 1 C
C10 -.17387(16) .5929(2) -.0516(5) .0472(10) Uani d . 1 C
C11 -.20234(18) .6680(2) -.0971(6) .0562(11) Uani d . 1 C
C12 -.2573(2) .6928(3) -.0244(6) .0667(13) Uani d . 1 C
C13 -.28447(19) .6408(3) .0921(7) .0688(14) Uani d . 1 C
C14 -.25635(17) .5637(3) .1374(6) .0552(10) Uani d . 1 C
H3 .0840 .2372 .4402 .050 Uiso calc R 1 H
H41A .1432 .4544 .5480 .095 Uiso calc PR .50 H
H41B .1733 .3637 .4789 .095 Uiso calc PR .50 H
H41C .1335 .3611 .6436 .095 Uiso calc PR .50 H
H41D .1568 .3317 .5657 .095 Uiso calc PR .50 H
H41E .1267 .4224 .6347 .095 Uiso calc PR .50 H
H41F .1665 .4250 .4700 .095 Uiso calc PR .50 H
H5 .0566 .4971 .3839 .055 Uiso calc R 1 H
H6 -.0303 .4705 .2374 .056 Uiso calc R 1 H
H7 -.0942 .4591 .0078 .065 Uiso calc R 1 H
H8 -.1960 .4212 .1960 .060 Uiso calc R 1 H
H10 -.1360 .5768 -.0989 .057 Uiso calc R 1 H
H11 -.1851 .7053 -.1800 .067 Uiso calc R 1 H
H12 -.2762 .7475 -.0573 .080 Uiso calc R 1 H
H13 -.3220 .6581 .1401 .083 Uiso calc R 1 H
H14 -.2745 .5261 .2183 .066 Uiso calc R 1 H

loop_
_atom_site_aniso_label
_atom_site_aniso_U_11
_atom_site_aniso_U_22
_atom_site_aniso_U_33
_atom_site_aniso_U_12
_atom_site_aniso_U_13
_atom_site_aniso_U_23
C1 .0430(19) .0295(16) .041(2) -.0021(15) .0060(18) -.0001(16)
S1 .0508(5) .0339(4) .0713(7) .0003(4) -.0052(6) .0006(5)
C2 .0445(19) .0238(16) .040(2) -.0035(14) .0050(18) -.0039(15)
N2 .0556(19) .0236(14) .053(2) .0004(15) .0059(17) -.0034(15)
O2 .0816(19) .0235(12) .096(2) .0080(13) -.0129(19) .0039(15)
O1 .0677(18) .0281(12) .079(2) -.0090(12) -.0111(17) -.0016(13)
C3 .049(2) .0266(15) .049(3) .0044(14) .000(2) .0020(17)
C4 .045(2) .0369(18) .051(3) -.0043(16) .0047(19) -.0032(19)
C41 .063(3) .047(2) .080(4) -.013(2) -.010(3) -.006(2)
C5 .055(2) .0260(16) .057(3) -.0033(16) .006(2) -.0044(19)
C6 .055(2) .0252(17) .061(3) .0024(16) .002(2) .0059(18)
C7 .056(2) .0349(18) .073(3) .0029(18) -.003(2) .002(2)
C8 .052(2) .0379(18) .061(3) -.0024(17) -.004(2) .001(2)
C9 .0402(19) .0354(17) .043(2) -.0029(15) -.0048(19) -.0050(17)
C10 .041(2) .044(2) .057(3) .0007(17) .006(2) -.008(2)
C11 .062(2) .040(2) .067(3) -.0006(18) -.004(2) .005(2)
C12 .070(3) .041(2) .089(4) .008(2) -.014(3) .002(3)
C13 .052(2) .050(2) .103(4) .012(2) .008(3) -.005(3)
C14 .052(2) .050(2) .064(3) -.0038(18) .010(2) .007(2)

loop_
_atom_type_symbol
_atom_type_description
_atom_type_scat_dispersion_real
_atom_type_scat_dispersion_imag
_atom_type_scat_source
C C .0033 .0016 'International Tables Vol C Tables 4.2.6.8 and 6.1.1.4'
H H .0000 .0000 'International Tables Vol C Tables 4.2.6.8 and 6.1.1.4'
N N .0061 .0033 'International Tables Vol C Tables 4.2.6.8 and 6.1.1.4'
O O .0106 .0060 'International Tables Vol C Tables 4.2.6.8 and 6.1.1.4'
S S .1246 .1234 'International Tables Vol C Tables 4.2.6.8 and 6.1.1.4'

loop_
_geom_angle_atom_site_label_1
_geom_angle_atom_site_label_2
_geom_angle_atom_site_label_3
_geom_angle
_geom_angle_publ_flag
C6 C1 C2 111.6(3) y
C6 C1 S1 122.3(3) no
C2 C1 S1 126.1(3) no
C7 S1 C1 104.0(2) y
C1 C2 C3 125.3(3) y
C1 C2 N2 117.5(3) no
C3 C2 N2 117.2(3) no
O2 N2 O1 126.3(3) y
O2 N2 C2 115.0(3) no
O1 N2 C2 118.7(3) no
C4 C3 C2 121.7(3) no
C3 C4 C5 113.6(3) no
C3 C4 C41 122.2(3) no
C5 C4 C41 124.2(3) no
C4 C5 C6 124.6(3) no
C1 C6 C5 123.2(3) no
C8 C7 S1 120.8(3) no
C7 C8 C9 127.3(4) no
C10 C9 C14 120.0(3) no
C10 C9 C8 121.5(3) no
C14 C9 C8 118.5(4) no
C11 C10 C9 118.4(4) no
C10 C11 C12 120.8(4) no
C13 C12 C11 121.8(4) no
C14 C13 C12 117.9(4) no
C13 C14 C9 121.1(4) no

loop_
_geom_bond_atom_site_label_1
_geom_bond_atom_site_label_2
_geom_bond_distance
_geom_bond_publ_flag
C1 C6 1.315(4) y
C1 C2 1.353(4) y
C1 S1 1.761(4) y
S1 C7 1.667(4) y
C2 C3 1.374(5) y
C2 N2 1.383(4) y
N2 O2 1.189(4) y
N2 O1 1.217(4) y
C3 C4 1.310(4) y
C4 C5 1.331(5) y
C4 C41 1.503(5) no
C5 C6 1.369(5) y
C7 C8 1.294(5) no
C8 C9 1.394(5) no
C9 C10 1.363(5) no
C9 C14 1.372(5) no
C10 C11 1.304(5) no
C11 C12 1.369(5) no
C12 C13 1.331(6) no
C13 C14 1.323(5) no

loop_
_geom_hbond_atom_site_label_D
_geom_hbond_atom_site_label_H
_geom_hbond_atom_site_label_A
_geom_hbond_site_symmetry_A
_geom_hbond_distance_DH
_geom_hbond_distance_HA
_geom_hbond_distance_DA
_geom_hbond_angle_DHA
_geom_hbond_publ_flag
C5 H5 O1 3 .93 2.52 3.362(4) 151 yes
C6 H6 O2 3 .93 2.34 3.155(4) 146 yes

loop_
_geom_torsion_atom_site_label_1
_geom_torsion_atom_site_label_2
_geom_torsion_atom_site_label_3
_geom_torsion_atom_site_label_4
_geom_torsion
_geom_torsion_publ_flag
C6 C1 S1 C7 4.8(4) no
C2 C1 S1 C7 -175.9(3) y
C6 C1 C2 C3 .7(5) no
S1 C1 C2 C3 -178.6(3) no
C6 C1 C2 N2 -179.6(3) no
S1 C1 C2 N2 1.1(5) no
C1 C2 N2 O2 -178.5(3) y
C3 C2 N2 O2 1.2(5) no
C1 C2 N2 O1 .8(5) y
C3 C2 N2 O1 -179.4(3) no
C1 C2 C3 C4 .0(6) no
N2 C2 C3 C4 -179.8(3) no
C2 C3 C4 C5 -.8(6) no
C2 C3 C4 C41 178.3(4) no
C3 C4 C5 C6 1.0(6) no
C41 C4 C5 C6 -178.1(4) no
C2 C1 C6 C5 -.5(6) no
S1 C1 C6 C5 178.8(3) no
C4 C5 C6 C1 -.3(6) no
C1 S1 C7 C8 -121.0(4) y
S1 C7 C8 C9 -172.9(3) y
C7 C8 C9 C10 3.7(6) y
C7 C8 C9 C14 -176.4(4) no
C14 C9 C10 C11 -1.0(6) no
C8 C9 C10 C11 179.0(4) no
C9 C10 C11 C12 1.7(6) no
C10 C11 C12 C13 -1.5(7) no
C11 C12 C13 C14 .5(7) no
C12 C13 C14 C9 .2(7) no
C10 C9 C14 C13 .0(6) no
C8 C9 C14 C13 -179.9(4) no
